data_1528740
loop_
_publ_author_name
'Mikhailova, D.'
'Ehrenberg, H.'
'Trots, D.'
'Brey, G.'
'Oswald, S.'
'Fuess, H.'

_publ_section_title
;
 Cr(x) Re(1-x) O2 oxides with different rutile-like structures: changes in
 the electronic configuration and resulting physical properties
;
_journal_name_full 'Journal of Solid State Chemistry'
_journal_page_first 1506
_journal_page_last 1514
_journal_volume 182
_journal_year 2009
_chemical_formula_sum 'Cr2 O6 Re'
_chemical_name_systematic 'Cr2 Re O6'
_space_group_IT_number 136
_symmetry_space_group_name_Hall '-P 4n 2n'
_symmetry_space_group_name_H-M 'P 42/m n m'
_cell_angle_alpha 90
_cell_angle_beta 90
_cell_angle_gamma 90
_cell_formula_units_Z 2
_cell_length_a 4.542
_cell_length_b 4.542
_cell_length_c 8.9173
_cell_volume 183.962
_citation_journal_id_ASTM JSSCBI
_cod_data_source_file Mikhailova_JSSCBI_2009_1756.cif
_cod_data_source_block Cr2O6Re1
_cod_original_cell_volume 183.9618
_cod_original_formula_sum 'Cr2 O6 Re1'
_cod_database_code 1528740

loop_
_symmetry_equiv_pos_as_xyz
x,y,z
-y+1/2,x+1/2,z+1/2
-x,-y,z
y+1/2,-x+1/2,z+1/2
x+1/2,-y+1/2,-z+1/2
y,x,-z
-x+1/2,y+1/2,-z+1/2
-y,-x,-z
-x,-y,-z
y-1/2,-x-1/2,-z-1/2
x,y,-z
-y-1/2,x-1/2,-z-1/2
-x-1/2,y-1/2,z-1/2
-y,-x,z
x-1/2,-y-1/2,z-1/2
y,x,z

loop_
_atom_site_label
_atom_site_type_symbol
_atom_site_fract_x
_atom_site_fract_y
_atom_site_fract_z
_atom_site_occupancy
_atom_site_U_iso_or_equiv
O1 O-2 0.293 0.293 0 1 0.0
Cr1 Cr+3 0 0 0.3329 1 0.0
O2 O-2 0.2985 0.2985 0.3383 1 0.0
Re1 Re+6 0 0 0 1 0.0
